data_7124649
loop_
_publ_author_name
'Liu, Kang'
'Xiong, Yong'
'Wang, Zuo-Fei'
'Tao, Hai-Yan'
'Wang, Chun-Jiang'

_publ_section_title
;
 Ligand-controlled stereodivergent 1,3-dipolar cycloaddition of azomethine
 ylides with 3-methyl-4-nitro-5-styrylisoxazoles.
;
_journal_issue 60
_journal_name_full 'Chemical communications (Cambridge, England)'
_journal_page_first 9458
_journal_page_last 9461
_journal_paper_doi 10.1039/c6cc03169b
_journal_volume 52
_journal_year 2016
_chemical_absolute_configuration ad
_chemical_formula_sum 'C64 H59 Cl2 N6 O14'
_chemical_formula_weight 1207.07
_space_group_crystal_system orthorhombic
_space_group_IT_number 19
_space_group_name_Hall 'P 2ac 2ab'
_space_group_name_H-M_alt 'P 21 21 21'
_atom_sites_solution_hydrogens mixed
_atom_sites_solution_primary direct
_atom_sites_solution_secondary difmap
_audit_creation_method SHELXL-2014/7
_audit_update_record
;
2016-04-12 deposited with the CCDC.
2016-06-28 downloaded from the CCDC.
;
_cell_angle_alpha 90
_cell_angle_beta 90
_cell_angle_gamma 90
_cell_formula_units_Z 4
_cell_length_a 15.8312(4)
_cell_length_b 18.6954(5)
_cell_length_c 21.7724(7)
_cell_measurement_reflns_used 8734
_cell_measurement_temperature 296(2)
_cell_measurement_theta_max 60.62
_cell_measurement_theta_min 3.12
_cell_volume 6444.0(3)
_computing_cell_refinement 'Bruker SAINT'
_computing_data_collection 'Bruker APEX2'
_computing_data_reduction 'Bruker SAINT'
_computing_molecular_graphics 'Bruker SHELXTL'
_computing_publication_material 'Bruker SHELXTL'
_computing_structure_refinement 'SHELXL-2014/7 (Sheldrick, 2014)'
_computing_structure_solution 'SHELXS-97 (Sheldrick, 2008)'
_diffrn_ambient_temperature 296(2)
_diffrn_measured_fraction_theta_full 0.964
_diffrn_measured_fraction_theta_max 0.964
_diffrn_measurement_device_type 'Bruker Kappa APEX-Duo CCD'
_diffrn_measurement_method '\f and \w scans'
_diffrn_radiation_type CuK\a
_diffrn_radiation_wavelength 1.54178
_diffrn_reflns_av_R_equivalents 0.0593
_diffrn_reflns_av_unetI/netI 0.0721
_diffrn_reflns_Laue_measured_fraction_full 0.964
_diffrn_reflns_Laue_measured_fraction_max 0.964
_diffrn_reflns_limit_h_max 17
_diffrn_reflns_limit_h_min -12
_diffrn_reflns_limit_k_max 21
_diffrn_reflns_limit_k_min -19
_diffrn_reflns_limit_l_max 22
_diffrn_reflns_limit_l_min -25
_diffrn_reflns_number 24143
_diffrn_reflns_point_group_measured_fraction_full 0.948
_diffrn_reflns_point_group_measured_fraction_max 0.948
_diffrn_reflns_theta_full 62.477
_diffrn_reflns_theta_max 62.477
_diffrn_reflns_theta_min 3.116
_diffrn_source 'fine-focus sealed tube'
_exptl_absorpt_coefficient_mu 1.463
_exptl_absorpt_correction_T_max 0.7525
_exptl_absorpt_correction_T_min 0.4320
_exptl_absorpt_correction_type multi-scan
_exptl_absorpt_process_details 'SADABS-2012/1 (Bruker,2012)'
_exptl_crystal_colour colorless
_exptl_crystal_density_diffrn 1.244
_exptl_crystal_density_method 'not measured'
_exptl_crystal_description bar
_exptl_crystal_F_000 2524
_exptl_crystal_size_max 0.560
_exptl_crystal_size_mid 0.110
_exptl_crystal_size_min 0.100
_refine_diff_density_max 0.390
_refine_diff_density_min -0.285
_refine_diff_density_rms 0.045
_refine_ls_abs_structure_details
;
 Flack x determined using 2889 quotients [(I+)-(I-)]/[(I+)+(I-)]
 (Parsons, Flack and Wagner, Acta Cryst. B69 (2013) 249-259).
;
_refine_ls_abs_structure_Flack 0.023(10)
_refine_ls_extinction_method none
_refine_ls_goodness_of_fit_ref 1.004
_refine_ls_hydrogen_treatment mixed
_refine_ls_matrix_type full
_refine_ls_number_parameters 846
_refine_ls_number_reflns 9732
_refine_ls_number_restraints 0
_refine_ls_restrained_S_all 1.004
_refine_ls_R_factor_all 0.0659
_refine_ls_R_factor_gt 0.0537
_refine_ls_shift/su_max 0.000
_refine_ls_shift/su_mean 0.000
_refine_ls_structure_factor_coef Fsqd
_refine_ls_weighting_details 'w=1/[\s^2^(Fo^2^)+(0.0954P)^2^] where P=(Fo^2^+2Fc^2^)/3'
_refine_ls_weighting_scheme calc
_refine_ls_wR_factor_gt 0.1428
_refine_ls_wR_factor_ref 0.1516
_reflns_Friedel_coverage 0.783
_reflns_Friedel_fraction_full 0.928
_reflns_Friedel_fraction_max 0.928
_reflns_number_gt 7925
_reflns_number_total 9732
_reflns_threshold_expression 'I > 2\s(I)'
_cod_data_source_file c6cc03169b2.cif
_cod_data_source_block x_a
_cod_database_code 7124649
_shelx_shelxl_version_number 2014/7
_shelx_space_group_comment
;
The symmetry employed for this shelxl refinement is uniquely defined
by the following loop, which should always be used as a source of
symmetry information in preference to the above space-group names.
They are only intended as comments.
;
_shelx_estimated_absorpt_t_min 0.495
_shelx_estimated_absorpt_t_max 0.868

loop_
_space_group_symop_operation_xyz
'x, y, z'
'-x+1/2, -y, z+1/2'
'-x, y+1/2, -z+1/2'
'x+1/2, -y+1/2, -z'

loop_
_atom_site_label
_atom_site_type_symbol
_atom_site_fract_x
_atom_site_fract_y
_atom_site_fract_z
_atom_site_U_iso_or_equiv
_atom_site_adp_type
_atom_site_occupancy
_atom_site_site_symmetry_order
_atom_site_calc_flag
_atom_site_refinement_flags_posn
_atom_site_refinement_flags_adp
Cl1 Cl 0.88283(10) 0.84524(11) 0.44808(10) 0.1165(6) Uani 1 1 d . .
O1 O 1.03777(18) 0.0627(2) 0.3610(2) 0.0796(11) Uani 1 1 d . .
N1 N 0.93947(16) 0.14206(17) 0.27254(17) 0.0490(8) Uani 1 1 d . .
C1 C 1.0056(2) 0.1739(2) 0.3117(2) 0.0494(10) Uani 1 1 d . .
H1 H 1.0399 0.2075 0.2877 0.059 Uiso 1 1 calc R U
O2 O 1.13991(16) 0.14088(17) 0.3431(2) 0.0826(12) Uani 1 1 d . .
H2 H 0.931(2) 0.182(2) 0.394(2) 0.039(9) Uiso 1 1 d . .
N2 N 0.7379(2) 0.2823(3) 0.4514(2) 0.0809(13) Uani 1 1 d . .
Cl2 Cl 0.60588(8) -0.01242(8) 0.41972(7) 0.0850(4) Uani 1 1 d . .
C2 C 0.9543(2) 0.2148(2) 0.3610(2) 0.0495(9) Uani 1 1 d . .
O3 O 1.04256(17) 0.10369(19) 0.20949(17) 0.0732(9) Uani 1 1 d . .
H3 H 0.893(2) 0.279(2) 0.296(2) 0.040(10) Uiso 1 1 d . .
N3 N 0.56337(17) 0.68267(17) 0.29127(17) 0.0470(8) Uani 1 1 d . .
C3 C 0.8773(2) 0.2390(2) 0.3233(2) 0.0472(9) Uani 1 1 d . .
O4 O 0.7446(2) 0.3127(2) 0.24817(19) 0.0827(10) Uani 1 1 d . .
H4 H 0.829(3) 0.184(2) 0.246(3) 0.064(13) Uiso 1 1 d . .
N4 N 0.7692(3) 0.5458(3) 0.4702(3) 0.1010(17) Uani 1 1 d . .
C4 C 0.8550(2) 0.1722(2) 0.2842(2) 0.0469(9) Uani 1 1 d . .
C5 C 1.0035(2) 0.2732(2) 0.3922(2) 0.0562(11) Uani 1 1 d . .
N5 N 0.7120(2) 0.3369(2) 0.2945(2) 0.0638(10) Uani 1 1 d . .
O5 O 0.6599(2) 0.3848(2) 0.2954(2) 0.0924(12) Uani 1 1 d . .
O6 O 0.80802(16) 0.25058(18) 0.42166(15) 0.0664(8) Uani 1 1 d . .
N6 N 0.7991(2) 0.4947(2) 0.3118(2) 0.0696(11) Uani 1 1 d . .
H6 H 1.024(3) 0.337(2) 0.315(3) 0.062(13) Uiso 1 1 d . .
C6 C 1.0312(3) 0.3323(3) 0.3605(3) 0.0732(14) Uani 1 1 d . .
C7 C 1.0777(3) 0.3864(3) 0.3917(4) 0.0866(18) Uani 1 1 d . .
H7 H 1.098(4) 0.423(3) 0.364(3) 0.091(19) Uiso 1 1 d . .
O7 O 0.36218(15) 0.68245(18) 0.35943(19) 0.0770(10) Uani 1 1 d . .
C8 C 1.0942(3) 0.3799(4) 0.4523(4) 0.090(2) Uani 1 1 d . .
H8 H 1.1248 0.4154 0.4724 0.108 Uiso 1 1 calc R U
O8 O 0.46474(18) 0.7588(2) 0.3819(2) 0.0807(11) Uani 1 1 d . .
C9 C 1.0663(4) 0.3217(4) 0.4843(3) 0.100(2) Uani 1 1 d . .
H9 H 1.0782 0.3177 0.5260 0.120 Uiso 1 1 calc R U
O9 O 0.46082(15) 0.72138(17) 0.22872(16) 0.0650(8) Uani 1 1 d . .
C10 C 1.0203(3) 0.2684(3) 0.4549(3) 0.0754(14) Uani 1 1 d . .
H10 H 1.0006 0.2293 0.4771 0.091 Uiso 1 1 calc R U
O10 O 0.7671(2) 0.5199(2) 0.2655(2) 0.0829(10) Uani 1 1 d . .
C11 C 1.0612(2) 0.1187(3) 0.3412(2) 0.0586(11) Uani 1 1 d . .
O11 O 0.8519(2) 0.4472(2) 0.3114(2) 0.0959(13) Uani 1 1 d . .
C12 C 1.2000(3) 0.0936(3) 0.3747(4) 0.105(2) Uani 1 1 d . .
H12A H 1.2071 0.0505 0.3514 0.158 Uiso 1 1 calc R U
H12B H 1.1787 0.0821 0.4148 0.158 Uiso 1 1 calc R U
H12C H 1.2535 0.1175 0.3786 0.158 Uiso 1 1 calc R U
O12 O 0.69738(18) 0.5751(2) 0.43985(17) 0.0755(10) Uani 1 1 d . .
C13 C 0.9662(2) 0.1126(2) 0.2189(2) 0.0568(10) Uani 1 1 d . .
O13 O 0.5379(3) 0.5232(2) 0.2159(2) 0.1025(14) Uani 1 1 d . .
C14 C 0.9025(3) 0.0909(3) 0.1724(3) 0.0702(14) Uani 1 1 d . .
O14 O 0.0434(5) 0.7918(3) 0.3058(4) 0.185(4) Uani 1 1 d . .
C15 C 0.9189(5) 0.1116(4) 0.1120(3) 0.101(2) Uani 1 1 d . .
H15 H 0.9671 0.1381 0.1032 0.121 Uiso 1 1 calc R U
C17 C 0.7928(8) 0.0557(7) 0.0785(6) 0.178(6) Uani 1 1 d . .
H17 H 0.7562 0.0437 0.0468 0.213 Uiso 1 1 calc R U
C16 C 0.8652(8) 0.0933(6) 0.0662(4) 0.151(4) Uani 1 1 d . .
H16 H 0.8775 0.1063 0.0260 0.181 Uiso 1 1 calc R U
C18 C 0.7747(4) 0.0360(5) 0.1370(6) 0.145(4) Uani 1 1 d . .
H18 H 0.7249 0.0116 0.1456 0.174 Uiso 1 1 calc R U
C19 C 0.8317(3) 0.0526(3) 0.1848(3) 0.0904(19) Uani 1 1 d . .
H19 H 0.8208 0.0373 0.2247 0.109 Uiso 1 1 calc R U
C20 C 0.7944(2) 0.1219(2) 0.3170(2) 0.0476(9) Uani 1 1 d . .
C21 C 0.8214(2) 0.0692(2) 0.3565(2) 0.0588(11) Uani 1 1 d . .
H21 H 0.8789 0.0614 0.3619 0.071 Uiso 1 1 calc R U
C23 C 0.6787(2) 0.0390(2) 0.3793(2) 0.0584(11) Uani 1 1 d . .
C22 C 0.7638(3) 0.0276(3) 0.3883(2) 0.0674(13) Uani 1 1 d . .
H22 H 0.786(3) -0.012(3) 0.416(3) 0.072(14) Uiso 1 1 d . .
C31 C 0.4989(2) 0.6490(2) 0.3304(2) 0.0503(9) Uani 1 1 d . .
H31 H 0.464(2) 0.6191(19) 0.304(2) 0.042(10) Uiso 1 1 d . .
C32 C 0.5496(2) 0.6064(2) 0.3779(2) 0.0474(9) Uani 1 1 d . .
H32 H 0.5640(19) 0.6376(18) 0.4058(18) 0.023(8) Uiso 1 1 d . .
C33 C 0.6297(2) 0.5861(2) 0.3413(2) 0.0472(9) Uani 1 1 d . .
H33 H 0.611(3) 0.547(2) 0.313(2) 0.057(12) Uiso 1 1 d . .
C34 C 0.6495(2) 0.6549(2) 0.3036(2) 0.0482(9) Uani 1 1 d . .
H34 H 0.671(3) 0.641(2) 0.264(2) 0.054(12) Uiso 1 1 d . .
C35 C 0.5026(2) 0.5446(2) 0.4067(2) 0.0513(10) Uani 1 1 d . .
C36 C 0.4641(3) 0.4930(3) 0.3717(3) 0.0632(12) Uani 1 1 d . .
H36 H 0.466(3) 0.494(2) 0.329(3) 0.060(13) Uiso 1 1 d . .
C37 C 0.4220(3) 0.4360(3) 0.3985(3) 0.0733(15) Uani 1 1 d . .
H37 H 0.397(3) 0.410(3) 0.375(3) 0.069(16) Uiso 1 1 d . .
C38 C 0.4174(3) 0.4316(3) 0.4609(3) 0.0818(17) Uani 1 1 d . .
H38 H 0.3874 0.3946 0.4792 0.098 Uiso 1 1 calc R U
C39 C 0.4566(3) 0.4811(3) 0.4964(3) 0.0799(15) Uani 1 1 d . .
H39 H 0.4552 0.4770 0.5389 0.096 Uiso 1 1 calc R U
C40 C 0.4990(3) 0.5379(3) 0.4692(2) 0.0665(12) Uani 1 1 d . .
H40 H 0.5253 0.5719 0.4938 0.080 Uiso 1 1 calc R U
C41 C 0.4415(2) 0.7043(3) 0.3596(2) 0.0550(11) Uani 1 1 d . .
C42 C 0.3021(3) 0.7303(4) 0.3887(3) 0.096(2) Uani 1 1 d . .
H42A H 0.3063 0.7769 0.3705 0.144 Uiso 1 1 calc R U
H42B H 0.3144 0.7334 0.4318 0.144 Uiso 1 1 calc R U
H42C H 0.2459 0.7121 0.3830 0.144 Uiso 1 1 calc R U
C44 C 0.6006(2) 0.7357(2) 0.1914(2) 0.0566(11) Uani 1 1 d . .
C45 C 0.5868(3) 0.7142(3) 0.1309(3) 0.0703(13) Uani 1 1 d . .
H45 H 0.5393 0.6873 0.1210 0.084 Uiso 1 1 calc R U
C46 C 0.6436(3) 0.7329(4) 0.0859(3) 0.0874(16) Uani 1 1 d . .
H46 H 0.6342 0.7181 0.0456 0.105 Uiso 1 1 calc R U
C47 C 0.7135(3) 0.7727(3) 0.0993(3) 0.0874(17) Uani 1 1 d . .
H47 H 0.7516 0.7847 0.0684 0.105 Uiso 1 1 calc R U
C48 C 0.7275(3) 0.7952(3) 0.1587(3) 0.0828(17) Uani 1 1 d . .
H48 H 0.7748 0.8228 0.1677 0.099 Uiso 1 1 calc R U
C49 C 0.6704(2) 0.7766(3) 0.2057(3) 0.0672(12) Uani 1 1 d . .
H49 H 0.6797 0.7917 0.2458 0.081 Uiso 1 1 calc R U
C50 C 0.7061(2) 0.7061(2) 0.3384(2) 0.0508(10) Uani 1 1 d . .
C51 C 0.6753(3) 0.7573(3) 0.3781(3) 0.0650(13) Uani 1 1 d . .
H51 H 0.618(3) 0.766(2) 0.384(2) 0.056(11) Uiso 1 1 d . .
C52 C 0.7303(3) 0.8003(3) 0.4112(3) 0.0791(16) Uani 1 1 d . .
H52 H 0.706(3) 0.839(3) 0.436(3) 0.086(16) Uiso 1 1 d . .
C53 C 0.8153(3) 0.7915(3) 0.4046(3) 0.0761(15) Uani 1 1 d . .
C54 C 0.8482(3) 0.7417(3) 0.3644(3) 0.0724(14) Uani 1 1 d . .
H54 H 0.910(3) 0.734(2) 0.357(2) 0.062(12) Uiso 1 1 d . .
C55 C 0.7934(2) 0.6994(2) 0.3313(3) 0.0595(11) Uani 1 1 d . .
H55 H 0.819(3) 0.661(2) 0.307(2) 0.052(11) Uiso 1 1 d . .
C56 C 0.7007(2) 0.5603(2) 0.3802(2) 0.0531(10) Uani 1 1 d . .
C57 C 0.7716(2) 0.5215(2) 0.3697(2) 0.0603(11) Uani 1 1 d . .
C58 C 0.8119(3) 0.5141(3) 0.4268(3) 0.0857(16) Uani 1 1 d . .
C60 C 0.8937(4) 0.4763(5) 0.4431(4) 0.125(3) Uani 1 1 d . .
H60A H 0.8822 0.4270 0.4523 0.188 Uiso 1 1 calc R U
H60B H 0.9186 0.4988 0.4784 0.188 Uiso 1 1 calc R U
H60C H 0.9321 0.4792 0.4091 0.188 Uiso 1 1 calc R U
C61 C -0.0234(9) 0.9093(6) 0.3013(6) 0.185(5) Uani 1 1 d . .
H61A H -0.0003 0.9406 0.2706 0.277 Uiso 1 1 calc R U
H61B H -0.0420 0.9370 0.3359 0.277 Uiso 1 1 calc R U
H61C H -0.0705 0.8837 0.2844 0.277 Uiso 1 1 calc R U
C62 C 0.0466(7) 0.8544(6) 0.3227(5) 0.156(5) Uani 1 1 d . .
C63 C 0.1098(6) 0.8833(6) 0.3591(6) 0.173(5) Uani 1 1 d . .
H63A H 0.1542 0.8546 0.3725 0.208 Uiso 1 1 calc R U
H63B H 0.1080 0.9313 0.3701 0.208 Uiso 1 1 calc R U
C64 C 0.4881(4) 0.4056(4) 0.2106(3) 0.1009(19) Uani 1 1 d . .
H64A H 0.4382 0.4245 0.2296 0.151 Uiso 1 1 calc R U
H64B H 0.5165 0.3743 0.2388 0.151 Uiso 1 1 calc R U
H64C H 0.4726 0.3793 0.1744 0.151 Uiso 1 1 calc R U
C65 C 0.5459(3) 0.4659(3) 0.1931(3) 0.0814(16) Uani 1 1 d . .
C66 C 0.6111(5) 0.4490(5) 0.1482(4) 0.118(2) Uani 1 1 d . .
H66A H 0.5851 0.4346 0.1103 0.177 Uiso 1 1 calc R U
H66B H 0.6457 0.4107 0.1634 0.177 Uiso 1 1 calc R U
H66C H 0.6456 0.4904 0.1412 0.177 Uiso 1 1 calc R U
C43 C 0.5367(2) 0.7137(2) 0.2384(2) 0.0509(10) Uani 1 1 d . .
C29 C 0.6170(3) 0.3551(4) 0.4254(4) 0.106(2) Uani 1 1 d . .
H29A H 0.6239 0.4053 0.4174 0.158 Uiso 1 1 calc R U
H29B H 0.6048 0.3481 0.4682 0.158 Uiso 1 1 calc R U
H29C H 0.5713 0.3368 0.4011 0.158 Uiso 1 1 calc R U
C28 C 0.6970(3) 0.3164(3) 0.4092(3) 0.0690(13) Uani 1 1 d . .
C27 C 0.7371(2) 0.3074(2) 0.3520(2) 0.0525(10) Uani 1 1 d . .
C26 C 0.8071(2) 0.2661(2) 0.3618(2) 0.0477(9) Uani 1 1 d . .
C25 C 0.7082(2) 0.1317(2) 0.3079(2) 0.0516(10) Uani 1 1 d . .
H25 H 0.6894 0.1664 0.2805 0.062 Uiso 1 1 calc R U
C24 C 0.6502(2) 0.0902(2) 0.3393(2) 0.0578(11) Uani 1 1 d . .
H24 H 0.5926 0.0970 0.3333 0.069 Uiso 1 1 calc R U

loop_
_atom_site_aniso_label
_atom_site_aniso_U_11
_atom_site_aniso_U_22
_atom_site_aniso_U_33
_atom_site_aniso_U_23
_atom_site_aniso_U_13
_atom_site_aniso_U_12
Cl1 0.0898(9) 0.1334(14) 0.1264(15) -0.0365(12) -0.0215(10) -0.0439(9)
O1 0.0510(14) 0.087(2) 0.101(3) 0.031(2) -0.0059(17) 0.0079(16)
N1 0.0337(13) 0.0567(19) 0.057(2) -0.0030(16) -0.0014(14) 0.0009(12)
C1 0.0371(16) 0.055(2) 0.056(3) -0.0025(19) -0.0029(17) 0.0006(15)
O2 0.0419(13) 0.069(2) 0.137(4) -0.005(2) -0.0250(18) 0.0026(12)
N2 0.066(2) 0.118(3) 0.059(3) 0.009(2) 0.013(2) 0.026(2)
Cl2 0.0748(7) 0.1095(10) 0.0708(8) 0.0188(8) 0.0018(7) -0.0306(6)
C2 0.0365(16) 0.055(2) 0.056(3) 0.000(2) -0.0042(18) 0.0009(15)
O3 0.0475(15) 0.100(2) 0.073(2) -0.0125(19) 0.0074(15) 0.0052(14)
N3 0.0337(13) 0.0550(19) 0.052(2) 0.0016(16) 0.0016(14) -0.0035(12)
C3 0.0360(16) 0.055(2) 0.051(2) 0.004(2) -0.0027(17) 0.0029(15)
O4 0.087(2) 0.099(3) 0.062(2) 0.014(2) -0.009(2) 0.0193(19)
N4 0.071(3) 0.155(5) 0.077(3) -0.002(3) -0.020(3) 0.035(3)
C4 0.0384(17) 0.054(2) 0.049(2) 0.0038(19) -0.0021(18) 0.0034(15)
C5 0.0360(16) 0.060(3) 0.072(3) -0.007(2) -0.006(2) 0.0054(16)
N5 0.0511(18) 0.068(2) 0.072(3) 0.013(2) -0.009(2) 0.0075(16)
O5 0.076(2) 0.088(2) 0.113(3) 0.026(2) -0.012(2) 0.0332(19)
O6 0.0512(15) 0.094(2) 0.0540(19) 0.0112(17) 0.0018(14) 0.0204(14)
N6 0.0494(19) 0.064(2) 0.095(4) -0.014(2) 0.015(2) 0.0054(16)
C6 0.058(2) 0.071(3) 0.090(4) -0.011(3) 0.001(3) -0.005(2)
C7 0.065(3) 0.070(4) 0.125(6) -0.015(4) 0.003(3) -0.006(2)
O7 0.0381(12) 0.086(2) 0.107(3) 0.010(2) 0.0171(17) 0.0021(13)
C8 0.060(3) 0.093(5) 0.118(6) -0.042(4) -0.005(3) -0.004(3)
O8 0.0496(14) 0.086(2) 0.107(3) -0.023(2) 0.0125(18) 0.0063(15)
C9 0.083(3) 0.132(6) 0.085(5) -0.041(4) -0.021(3) 0.003(4)
O9 0.0374(13) 0.090(2) 0.068(2) 0.0090(17) -0.0037(13) -0.0031(12)
C10 0.069(3) 0.086(3) 0.071(4) -0.010(3) -0.017(3) -0.001(2)
O10 0.081(2) 0.095(3) 0.072(3) -0.015(2) 0.014(2) 0.0167(19)
C11 0.0399(18) 0.065(3) 0.071(3) -0.006(2) -0.009(2) 0.0065(18)
O11 0.0710(19) 0.085(2) 0.132(4) -0.015(2) 0.018(2) 0.0238(18)
C12 0.059(2) 0.100(4) 0.155(7) -0.006(4) -0.042(4) 0.023(3)
O12 0.0589(16) 0.112(3) 0.055(2) -0.0091(19) -0.0102(16) 0.0260(16)
C13 0.050(2) 0.063(3) 0.056(3) -0.005(2) 0.001(2) 0.0052(17)
O13 0.129(3) 0.085(3) 0.093(3) -0.019(3) -0.034(3) 0.015(2)
C14 0.057(2) 0.089(4) 0.065(3) -0.030(3) -0.011(2) 0.016(2)
O14 0.214(6) 0.128(4) 0.212(8) -0.095(5) 0.129(6) -0.065(4)
C15 0.116(4) 0.121(5) 0.067(4) -0.021(4) -0.013(4) 0.026(4)
C17 0.168(9) 0.210(11) 0.155(10) -0.121(9) -0.110(9) 0.116(9)
C16 0.189(9) 0.179(9) 0.085(6) -0.056(6) -0.068(7) 0.076(8)
C18 0.064(3) 0.182(8) 0.190(10) -0.126(8) -0.040(5) 0.029(4)
C19 0.060(3) 0.109(4) 0.102(5) -0.049(4) -0.010(3) 0.004(3)
C20 0.0405(17) 0.052(2) 0.050(2) -0.0019(18) -0.0068(17) 0.0003(15)
C21 0.0383(17) 0.070(3) 0.068(3) 0.011(2) -0.010(2) -0.0036(17)
C23 0.0501(19) 0.073(3) 0.052(3) -0.002(2) 0.001(2) -0.0129(18)
C22 0.063(2) 0.074(3) 0.065(3) 0.021(3) -0.013(2) -0.010(2)
C31 0.0375(17) 0.058(2) 0.055(3) 0.002(2) 0.0042(18) -0.0012(16)
C32 0.0412(17) 0.056(2) 0.044(2) -0.007(2) -0.0004(17) 0.0000(16)
C33 0.0362(16) 0.057(2) 0.049(2) -0.006(2) 0.0025(17) 0.0023(15)
C34 0.0369(17) 0.056(2) 0.052(3) -0.005(2) 0.0029(18) -0.0003(14)
C35 0.0412(17) 0.059(3) 0.053(3) 0.002(2) 0.0067(19) 0.0063(16)
C36 0.057(2) 0.071(3) 0.062(3) -0.001(2) 0.002(2) -0.007(2)
C37 0.060(2) 0.067(3) 0.093(5) 0.006(3) -0.003(3) -0.011(2)
C38 0.069(3) 0.075(4) 0.101(5) 0.025(3) 0.023(3) 0.003(2)
C39 0.086(3) 0.092(4) 0.061(3) 0.013(3) 0.026(3) 0.015(3)
C40 0.068(2) 0.081(3) 0.050(3) -0.002(2) 0.015(2) 0.011(2)
C41 0.0377(18) 0.064(3) 0.063(3) 0.005(2) 0.0063(19) -0.0007(17)
C42 0.052(2) 0.117(4) 0.120(6) 0.020(4) 0.034(3) 0.020(3)
C44 0.0439(18) 0.067(3) 0.059(3) 0.005(2) 0.0003(19) 0.0024(17)
C45 0.062(2) 0.090(4) 0.059(3) 0.007(3) 0.002(2) -0.001(2)
C46 0.088(3) 0.114(4) 0.060(3) 0.010(3) 0.022(3) 0.013(3)
C47 0.071(3) 0.104(4) 0.087(5) 0.018(4) 0.030(3) 0.015(3)
C48 0.049(2) 0.094(4) 0.105(5) 0.023(3) 0.013(3) -0.008(2)
C49 0.048(2) 0.084(3) 0.070(3) 0.011(3) 0.000(2) -0.0079(19)
C50 0.0388(17) 0.058(2) 0.056(3) -0.003(2) 0.0014(18) -0.0003(15)
C51 0.0432(19) 0.075(3) 0.077(3) -0.021(3) 0.003(2) -0.0028(18)
C52 0.068(3) 0.080(4) 0.089(4) -0.036(3) 0.003(3) -0.012(2)
C53 0.056(2) 0.083(3) 0.089(4) -0.013(3) -0.012(3) -0.021(2)
C54 0.045(2) 0.079(3) 0.093(4) -0.005(3) -0.002(2) -0.010(2)
C55 0.0386(18) 0.065(3) 0.075(3) -0.007(2) 0.006(2) -0.0017(17)
C56 0.0434(18) 0.060(2) 0.056(3) -0.007(2) 0.0004(19) 0.0014(16)
C57 0.045(2) 0.061(3) 0.074(3) 0.000(2) 0.002(2) 0.0072(17)
C58 0.061(3) 0.107(4) 0.089(4) 0.005(4) -0.015(3) 0.024(3)
C60 0.072(3) 0.169(7) 0.134(7) 0.001(6) -0.028(4) 0.049(4)
C61 0.217(12) 0.164(9) 0.174(12) -0.042(9) 0.044(10) 0.012(9)
C62 0.165(8) 0.154(8) 0.150(9) -0.071(7) 0.108(7) -0.051(7)
C63 0.137(6) 0.149(8) 0.232(14) -0.072(9) 0.014(8) -0.009(6)
C64 0.101(4) 0.115(5) 0.086(4) 0.007(4) -0.012(4) -0.012(4)
C65 0.085(3) 0.088(4) 0.071(4) -0.011(3) -0.028(3) 0.015(3)
C66 0.106(4) 0.135(6) 0.113(6) -0.005(5) 0.003(5) 0.003(4)
C43 0.0411(19) 0.059(3) 0.053(3) -0.0012(19) 0.0006(18) -0.0014(15)
C29 0.070(3) 0.123(5) 0.123(6) 0.015(4) 0.030(4) 0.042(3)
C28 0.051(2) 0.076(3) 0.081(4) 0.005(3) 0.013(3) 0.013(2)
C27 0.0414(18) 0.056(2) 0.060(3) 0.008(2) -0.0006(19) 0.0041(15)
C26 0.0400(17) 0.051(2) 0.052(2) 0.0032(18) -0.0016(17) 0.0028(15)
C25 0.0391(17) 0.059(2) 0.056(3) 0.008(2) -0.0046(18) 0.0016(15)
C24 0.0400(17) 0.069(3) 0.064(3) 0.003(2) -0.008(2) -0.0033(17)

loop_
_atom_type_symbol
_atom_type_description
_atom_type_scat_dispersion_real
_atom_type_scat_dispersion_imag
_atom_type_scat_source
C C 0.0181 0.0091 'International Tables Vol C Tables 4.2.6.8 and 6.1.1.4'
H H 0.0000 0.0000 'International Tables Vol C Tables 4.2.6.8 and 6.1.1.4'
N N 0.0311 0.0180 'International Tables Vol C Tables 4.2.6.8 and 6.1.1.4'
O O 0.0492 0.0322 'International Tables Vol C Tables 4.2.6.8 and 6.1.1.4'
Cl Cl 0.3639 0.7018 'International Tables Vol C Tables 4.2.6.8 and 6.1.1.4'

loop_
_geom_angle_atom_site_label_1
_geom_angle_atom_site_label_2
_geom_angle_atom_site_label_3
_geom_angle
C13 N1 C4 125.9(3)
C13 N1 C1 116.0(3)
C4 N1 C1 113.0(3)
N1 C1 C11 112.6(3)
N1 C1 C2 103.1(3)
C11 C1 C2 110.6(4)
N1 C1 H1 110.1
C11 C1 H1 110.1
C2 C1 H1 110.1
C11 O2 C12 116.0(4)
C28 N2 O6 105.9(4)
C5 C2 C3 116.0(3)
C5 C2 C1 113.5(3)
C3 C2 C1 101.0(3)
C5 C2 H2 107(2)
C3 C2 H2 106(2)
C1 C2 H2 113(2)
C43 N3 C31 117.3(3)
C43 N3 C34 126.1(3)
C31 N3 C34 112.5(3)
C26 C3 C2 113.1(4)
C26 C3 C4 114.5(3)
C2 C3 C4 103.6(3)
C26 C3 H3 105(2)
C2 C3 H3 110(2)
C4 C3 H3 110(2)
C58 N4 O12 104.6(4)
N1 C4 C20 114.7(3)
N1 C4 C3 101.3(3)
C20 C4 C3 112.6(3)
N1 C4 H4 109(3)
C20 C4 H4 106(3)
C3 C4 H4 113(3)
C6 C5 C10 118.9(5)
C6 C5 C2 121.5(5)
C10 C5 C2 119.6(4)
O5 N5 O4 124.9(5)
O5 N5 C27 117.3(5)
O4 N5 C27 117.8(4)
C26 O6 N2 110.3(3)
O11 N6 O10 124.1(5)
O11 N6 C57 118.1(5)
O10 N6 C57 117.8(4)
C5 C6 C7 119.7(7)
C5 C6 H6 122(3)
C7 C6 H6 118(3)
C8 C7 C6 120.2(7)
C8 C7 H7 127(4)
C6 C7 H7 112(4)
C41 O7 C42 115.5(4)
C7 C8 C9 120.5(6)
C7 C8 H8 119.8
C9 C8 H8 119.8
C8 C9 C10 120.3(7)
C8 C9 H9 119.8
C10 C9 H9 119.8
C9 C10 C5 120.3(6)
C9 C10 H10 119.9
C5 C10 H10 119.9
O1 C11 O2 124.1(4)
O1 C11 C1 125.2(4)
O2 C11 C1 110.6(4)
O2 C12 H12A 109.5
O2 C12 H12B 109.5
H12A C12 H12B 109.5
O2 C12 H12C 109.5
H12A C12 H12C 109.5
H12B C12 H12C 109.5
C56 O12 N4 110.0(4)
O3 C13 N1 120.1(4)
O3 C13 C14 120.9(4)
N1 C13 C14 119.0(3)
C19 C14 C15 119.2(6)
C19 C14 C13 124.7(6)
C15 C14 C13 116.1(5)
C16 C15 C14 120.4(9)
C16 C15 H15 119.8
C14 C15 H15 119.8
C18 C17 C16 120.0(8)
C18 C17 H17 120.0
C16 C17 H17 120.0
C15 C16 C17 120.7(11)
C15 C16 H16 119.7
C17 C16 H16 119.7
C17 C18 C19 119.8(9)
C17 C18 H18 120.1
C19 C18 H18 120.1
C14 C19 C18 119.8(8)
C14 C19 H19 120.1
C18 C19 H19 120.1
C21 C20 C25 119.2(4)
C21 C20 C4 122.7(3)
C25 C20 C4 118.0(4)
C20 C21 C22 120.8(4)
C20 C21 H21 119.6
C22 C21 H21 119.6
C24 C23 C22 121.3(4)
C24 C23 Cl2 119.3(3)
C22 C23 Cl2 119.4(4)
C23 C22 C21 119.1(4)
C23 C22 H22 123(3)
C21 C22 H22 118(3)
N3 C31 C41 111.5(3)
N3 C31 C32 104.5(3)
C41 C31 C32 112.6(4)
N3 C31 H31 107(2)
C41 C31 H31 108(2)
C32 C31 H31 114(2)
C35 C32 C31 114.8(3)
C35 C32 C33 115.5(3)
C31 C32 C33 102.1(3)
C35 C32 H32 111(2)
C31 C32 H32 105(2)
C33 C32 H32 108(2)
C56 C33 C32 113.9(4)
C56 C33 C34 114.6(3)
C32 C33 C34 103.6(3)
C56 C33 H33 109(2)
C32 C33 H33 105(2)
C34 C33 H33 110(3)
N3 C34 C50 114.4(3)
N3 C34 C33 101.5(3)
C50 C34 C33 112.1(4)
N3 C34 H34 105(3)
C50 C34 H34 114(2)
C33 C34 H34 108(3)
C40 C35 C36 118.1(4)
C40 C35 C32 120.2(4)
C36 C35 C32 121.7(4)
C35 C36 C37 121.3(6)
C35 C36 H36 122(3)
C37 C36 H36 117(3)
C38 C37 C36 119.5(6)
C38 C37 H37 125(4)
C36 C37 H37 116(4)
C39 C38 C37 120.1(5)
C39 C38 H38 119.9
C37 C38 H38 119.9
C38 C39 C40 120.1(5)
C38 C39 H39 120.0
C40 C39 H39 120.0
C35 C40 C39 120.9(5)
C35 C40 H40 119.6
C39 C40 H40 119.6
O8 C41 O7 124.1(4)
O8 C41 C31 124.9(3)
O7 C41 C31 111.0(4)
O7 C42 H42A 109.5
O7 C42 H42B 109.5
H42A C42 H42B 109.5
O7 C42 H42C 109.5
H42A C42 H42C 109.5
H42B C42 H42C 109.5
C49 C44 C45 119.8(4)
C49 C44 C43 122.7(4)
C45 C44 C43 117.5(4)
C46 C45 C44 119.9(5)
C46 C45 H45 120.0
C44 C45 H45 120.0
C47 C46 C45 121.0(6)
C47 C46 H46 119.5
C45 C46 H46 119.5
C46 C47 C48 119.8(5)
C46 C47 H47 120.1
C48 C47 H47 120.1
C47 C48 C49 120.3(5)
C47 C48 H48 119.9
C49 C48 H48 119.9
C44 C49 C48 119.2(5)
C44 C49 H49 120.4
C48 C49 H49 120.4
C51 C50 C55 118.8(4)
C51 C50 C34 122.9(3)
C55 C50 C34 118.2(4)
C50 C51 C52 120.3(4)
C50 C51 H51 124(3)
C52 C51 H51 116(3)
C53 C52 C51 119.8(5)
C53 C52 H52 123(3)
C51 C52 H52 117(3)
C52 C53 C54 121.3(4)
C52 C53 Cl1 118.6(4)
C54 C53 Cl1 120.1(3)
C55 C54 C53 118.8(4)
C55 C54 H54 117(3)
C53 C54 H54 124(3)
C54 C55 C50 120.9(5)
C54 C55 H55 116(2)
C50 C55 H55 122(2)
O12 C56 C57 107.9(4)
O12 C56 C33 117.3(3)
C57 C56 C33 134.7(4)
C56 C57 C58 106.3(5)
C56 C57 N6 126.1(4)
C58 C57 N6 127.6(4)
N4 C58 C57 111.2(4)
N4 C58 C60 119.0(6)
C57 C58 C60 129.9(6)
C58 C60 H60A 109.5
C58 C60 H60B 109.5
H60A C60 H60B 109.5
C58 C60 H60C 109.5
H60A C60 H60C 109.5
H60B C60 H60C 109.5
C62 C61 H61A 109.5
C62 C61 H61B 109.5
H61A C61 H61B 109.5
C62 C61 H61C 109.5
H61A C61 H61C 109.5
H61B C61 H61C 109.5
O14 C62 C63 124.9(13)
O14 C62 C61 120.1(12)
C63 C62 C61 115.0(9)
C62 C63 H63A 120.0
C62 C63 H63B 120.0
H63A C63 H63B 120.0
C65 C64 H64A 109.5
C65 C64 H64B 109.5
H64A C64 H64B 109.5
C65 C64 H64C 109.5
H64A C64 H64C 109.5
H64B C64 H64C 109.5
O13 C65 C66 123.4(7)
O13 C65 C64 120.5(6)
C66 C65 C64 116.0(6)
C65 C66 H66A 109.5
C65 C66 H66B 109.5
H66A C66 H66B 109.5
C65 C66 H66C 109.5
H66A C66 H66C 109.5
H66B C66 H66C 109.5
O9 C43 N3 120.1(4)
O9 C43 C44 120.7(4)
N3 C43 C44 119.2(3)
C28 C29 H29A 109.5
C28 C29 H29B 109.5
H29A C29 H29B 109.5
C28 C29 H29C 109.5
H29A C29 H29C 109.5
H29B C29 H29C 109.5
N2 C28 C27 110.2(4)
N2 C28 C29 119.5(5)
C27 C28 C29 130.2(5)
C26 C27 C28 107.1(4)
C26 C27 N5 125.5(4)
C28 C27 N5 127.3(4)
O6 C26 C27 106.5(4)
O6 C26 C3 118.1(3)
C27 C26 C3 135.4(4)
C24 C25 C20 120.4(4)
C24 C25 H25 119.8
C20 C25 H25 119.8
C23 C24 C25 119.2(3)
C23 C24 H24 120.4
C25 C24 H24 120.4

loop_
_geom_bond_atom_site_label_1
_geom_bond_atom_site_label_2
_geom_bond_distance
Cl1 C53 1.745(5)
O1 C11 1.192(5)
N1 C13 1.359(6)
N1 C4 1.473(4)
N1 C1 1.476(5)
C1 C11 1.502(6)
C1 C2 1.548(6)
C1 H1 0.9800
O2 C11 1.314(5)
O2 C12 1.469(6)
N2 C28 1.293(7)
N2 O6 1.415(5)
Cl2 C23 1.740(4)
C2 C5 1.505(6)
C2 C3 1.538(5)
C2 H2 1.02(4)
O3 C13 1.238(5)
N3 C43 1.356(6)
N3 C31 1.471(5)
N3 C34 1.483(5)
C3 C26 1.482(6)
C3 C4 1.553(6)
C3 H3 0.99(4)
O4 N5 1.219(6)
N4 C58 1.304(8)
N4 O12 1.425(5)
C4 C20 1.520(5)
C4 H4 0.97(5)
C5 C6 1.375(7)
C5 C10 1.394(7)
N5 O5 1.218(5)
N5 C27 1.425(6)
O6 C26 1.335(5)
N6 O11 1.219(5)
N6 O10 1.223(6)
N6 C57 1.426(7)
C6 C7 1.423(8)
C6 H6 1.01(5)
C7 C8 1.350(10)
C7 H7 0.97(6)
O7 C41 1.321(5)
O7 C42 1.452(6)
C8 C9 1.365(10)
C8 H8 0.9300
O8 C41 1.187(5)
C9 C10 1.392(8)
C9 H9 0.9300
O9 C43 1.228(5)
C10 H10 0.9300
C12 H12A 0.9600
C12 H12B 0.9600
C12 H12C 0.9600
O12 C56 1.330(6)
C13 C14 1.485(7)
O13 C65 1.187(7)
C14 C19 1.356(8)
C14 C15 1.395(9)
O14 C62 1.228(10)
C15 C16 1.355(11)
C15 H15 0.9300
C17 C18 1.356(18)
C17 C16 1.370(18)
C17 H17 0.9300
C16 H16 0.9300
C18 C19 1.412(10)
C18 H18 0.9300
C19 H19 0.9300
C20 C21 1.376(6)
C20 C25 1.392(5)
C21 C22 1.383(6)
C21 H21 0.9300
C23 C24 1.371(6)
C23 C22 1.379(6)
C22 H22 1.01(5)
C31 C41 1.516(6)
C31 C32 1.532(6)
C31 H31 0.98(4)
C32 C35 1.510(6)
C32 C33 1.546(5)
C32 H32 0.87(4)
C33 C56 1.487(6)
C33 C34 1.557(6)
C33 H33 1.00(5)
C34 C50 1.515(6)
C34 H34 0.96(5)
C35 C40 1.368(6)
C35 C36 1.372(7)
C36 C37 1.385(7)
C36 H36 0.92(5)
C37 C38 1.364(9)
C37 H37 0.81(6)
C38 C39 1.355(9)
C38 H38 0.9300
C39 C40 1.389(7)
C39 H39 0.9300
C40 H40 0.9300
C42 H42A 0.9600
C42 H42B 0.9600
C42 H42C 0.9600
C44 C49 1.381(6)
C44 C45 1.395(7)
C44 C43 1.496(6)
C45 C46 1.375(7)
C45 H45 0.9300
C46 C47 1.367(8)
C46 H46 0.9300
C47 C48 1.377(9)
C47 H47 0.9300
C48 C49 1.409(8)
C48 H48 0.9300
C49 H49 0.9300
C50 C51 1.379(6)
C50 C55 1.397(5)
C51 C52 1.388(7)
C51 H51 0.93(4)
C52 C53 1.363(7)
C52 H52 0.99(6)
C53 C54 1.381(8)
C54 C55 1.377(7)
C54 H54 1.00(4)
C55 H55 0.98(5)
C56 C57 1.356(5)
C57 C58 1.404(8)
C58 C60 1.518(7)
C60 H60A 0.9600
C60 H60B 0.9600
C60 H60C 0.9600
C61 C62 1.581(17)
C61 H61A 0.9600
C61 H61B 0.9600
C61 H61C 0.9600
C62 C63 1.386(14)
C63 H63A 0.9300
C63 H63B 0.9300
C64 C65 1.501(9)
C64 H64A 0.9600
C64 H64B 0.9600
C64 H64C 0.9600
C65 C66 1.458(10)
C66 H66A 0.9600
C66 H66B 0.9600
C66 H66C 0.9600
C29 C28 1.501(6)
C29 H29A 0.9600
C29 H29B 0.9600
C29 H29C 0.9600
C28 C27 1.407(7)
C27 C26 1.368(5)
C25 C24 1.382(6)
C25 H25 0.9300
C24 H24 0.9300

loop_
_geom_torsion_atom_site_label_1
_geom_torsion_atom_site_label_2
_geom_torsion_atom_site_label_3
_geom_torsion_atom_site_label_4
_geom_torsion
C13 N1 C1 C11 -71.5(5)
C4 N1 C1 C11 132.2(4)
C13 N1 C1 C2 169.3(4)
C4 N1 C1 C2 13.0(4)
N1 C1 C2 C5 -158.6(3)
C11 C1 C2 C5 80.8(4)
N1 C1 C2 C3 -33.7(4)
C11 C1 C2 C3 -154.3(3)
C5 C2 C3 C26 -69.7(5)
C1 C2 C3 C26 167.1(3)
C5 C2 C3 C4 165.8(4)
C1 C2 C3 C4 42.6(4)
C13 N1 C4 C20 98.1(5)
C1 N1 C4 C20 -108.4(4)
C13 N1 C4 C3 -140.4(4)
C1 N1 C4 C3 13.2(4)
C26 C3 C4 N1 -158.1(3)
C2 C3 C4 N1 -34.4(4)
C26 C3 C4 C20 -35.2(5)
C2 C3 C4 C20 88.5(4)
C3 C2 C5 C6 -51.2(5)
C1 C2 C5 C6 65.2(5)
C3 C2 C5 C10 127.6(4)
C1 C2 C5 C10 -116.0(4)
C28 N2 O6 C26 -0.5(5)
C10 C5 C6 C7 1.3(7)
C2 C5 C6 C7 -180.0(4)
C5 C6 C7 C8 -0.3(8)
C6 C7 C8 C9 -0.3(8)
C7 C8 C9 C10 -0.2(9)
C8 C9 C10 C5 1.2(8)
C6 C5 C10 C9 -1.7(7)
C2 C5 C10 C9 179.5(4)
C12 O2 C11 O1 -2.9(8)
C12 O2 C11 C1 176.0(5)
N1 C1 C11 O1 -38.7(7)
C2 C1 C11 O1 76.0(6)
N1 C1 C11 O2 142.3(4)
C2 C1 C11 O2 -102.9(4)
C58 N4 O12 C56 -0.5(6)
C4 N1 C13 O3 163.8(4)
C1 N1 C13 O3 10.9(6)
C4 N1 C13 C14 -16.7(6)
C1 N1 C13 C14 -169.5(4)
O3 C13 C14 C19 132.5(5)
N1 C13 C14 C19 -47.1(7)
O3 C13 C14 C15 -46.7(7)
N1 C13 C14 C15 133.7(5)
C19 C14 C15 C16 -0.4(9)
C13 C14 C15 C16 178.9(6)
C14 C15 C16 C17 1.6(12)
C18 C17 C16 C15 -0.5(14)
C16 C17 C18 C19 -1.8(14)
C15 C14 C19 C18 -1.9(8)
C13 C14 C19 C18 178.9(5)
C17 C18 C19 C14 2.9(11)
N1 C4 C20 C21 28.4(6)
C3 C4 C20 C21 -86.7(5)
N1 C4 C20 C25 -153.9(4)
C3 C4 C20 C25 91.0(4)
C25 C20 C21 C22 -1.8(7)
C4 C20 C21 C22 175.8(5)
C24 C23 C22 C21 0.4(8)
Cl2 C23 C22 C21 -179.4(4)
C20 C21 C22 C23 0.8(8)
C43 N3 C31 C41 -69.5(5)
C34 N3 C31 C41 131.8(4)
C43 N3 C31 C32 168.6(3)
C34 N3 C31 C32 9.9(4)
N3 C31 C32 C35 -156.3(3)
C41 C31 C32 C35 82.5(4)
N3 C31 C32 C33 -30.6(4)
C41 C31 C32 C33 -151.8(3)
C35 C32 C33 C56 -69.7(5)
C31 C32 C33 C56 165.1(3)
C35 C32 C33 C34 165.2(4)
C31 C32 C33 C34 40.0(4)
C43 N3 C34 C50 97.5(5)
C31 N3 C34 C50 -106.1(4)
C43 N3 C34 C33 -141.6(4)
C31 N3 C34 C33 14.9(4)
C56 C33 C34 N3 -158.2(4)
C32 C33 C34 N3 -33.5(4)
C56 C33 C34 C50 -35.7(5)
C32 C33 C34 C50 89.0(4)
C31 C32 C35 C40 -128.3(4)
C33 C32 C35 C40 113.3(4)
C31 C32 C35 C36 53.1(5)
C33 C32 C35 C36 -65.3(5)
C40 C35 C36 C37 0.6(6)
C32 C35 C36 C37 179.2(4)
C35 C36 C37 C38 1.1(7)
C36 C37 C38 C39 -2.6(8)
C37 C38 C39 C40 2.4(8)
C36 C35 C40 C39 -0.8(6)
C32 C35 C40 C39 -179.5(4)
C38 C39 C40 C35 -0.6(7)
C42 O7 C41 O8 0.3(7)
C42 O7 C41 C31 177.6(4)
N3 C31 C41 O8 -43.4(6)
C32 C31 C41 O8 73.8(6)
N3 C31 C41 O7 139.4(4)
C32 C31 C41 O7 -103.5(4)
C49 C44 C45 C46 1.1(7)
C43 C44 C45 C46 -179.9(5)
C44 C45 C46 C47 -0.4(8)
C45 C46 C47 C48 -0.5(9)
C46 C47 C48 C49 0.7(9)
C45 C44 C49 C48 -0.9(7)
C43 C44 C49 C48 -179.8(4)
C47 C48 C49 C44 0.0(8)
N3 C34 C50 C51 27.3(6)
C33 C34 C50 C51 -87.6(5)
N3 C34 C50 C55 -154.8(4)
C33 C34 C50 C55 90.3(5)
C55 C50 C51 C52 -1.3(8)
C34 C50 C51 C52 176.6(5)
C50 C51 C52 C53 -0.3(9)
C51 C52 C53 C54 1.6(10)
C51 C52 C53 Cl1 -178.8(5)
C52 C53 C54 C55 -1.1(9)
Cl1 C53 C54 C55 179.2(4)
C53 C54 C55 C50 -0.5(8)
C51 C50 C55 C54 1.7(8)
C34 C50 C55 C54 -176.3(5)
N4 O12 C56 C57 0.7(5)
N4 O12 C56 C33 179.2(4)
C32 C33 C56 O12 -17.6(6)
C34 C33 C56 O12 101.4(5)
C32 C33 C56 C57 160.4(5)
C34 C33 C56 C57 -80.6(6)
O12 C56 C57 C58 -0.5(5)
C33 C56 C57 C58 -178.7(5)
O12 C56 C57 N6 -179.9(4)
C33 C56 C57 N6 1.9(8)
O11 N6 C57 C56 -162.6(4)
O10 N6 C57 C56 15.9(7)
O11 N6 C57 C58 18.0(7)
O10 N6 C57 C58 -163.4(5)
O12 N4 C58 C57 0.2(7)
O12 N4 C58 C60 -179.9(6)
C56 C57 C58 N4 0.2(7)
N6 C57 C58 N4 179.6(5)
C56 C57 C58 C60 -179.7(7)
N6 C57 C58 C60 -0.3(10)
C31 N3 C43 O9 9.7(6)
C34 N3 C43 O9 165.1(4)
C31 N3 C43 C44 -168.0(4)
C34 N3 C43 C44 -12.6(6)
C49 C44 C43 O9 131.7(5)
C45 C44 C43 O9 -47.2(6)
C49 C44 C43 N3 -50.6(6)
C45 C44 C43 N3 130.4(4)
O6 N2 C28 C27 0.9(5)
O6 N2 C28 C29 178.6(5)
N2 C28 C27 C26 -1.0(6)
C29 C28 C27 C26 -178.5(5)
N2 C28 C27 N5 -179.4(4)
C29 C28 C27 N5 3.1(9)
O5 N5 C27 C26 -164.0(4)
O4 N5 C27 C26 15.5(6)
O5 N5 C27 C28 14.1(6)
O4 N5 C27 C28 -166.4(5)
N2 O6 C26 C27 -0.2(5)
N2 O6 C26 C3 178.4(4)
C28 C27 C26 O6 0.7(5)
N5 C27 C26 O6 179.1(4)
C28 C27 C26 C3 -177.4(5)
N5 C27 C26 C3 1.0(8)
C2 C3 C26 O6 -16.4(5)
C4 C3 C26 O6 102.0(4)
C2 C3 C26 C27 161.5(4)
C4 C3 C26 C27 -80.0(6)
C21 C20 C25 C24 1.5(7)
C4 C20 C25 C24 -176.2(4)
C22 C23 C24 C25 -0.7(7)
Cl2 C23 C24 C25 179.1(4)
C20 C25 C24 C23 -0.3(7)
